data_2006737
loop_
_publ_author_name
'Masters, Vanessa'
'Gahan, Lawrence R.'
'Kennard, Colin H. L.'

_publ_section_title
;
 Calcium Potassium Tris(oxalato-<i>O</i>^1^,<i>O</i>^2^)chromate(III)
 Pentahydrate
;
_journal_issue 11
_journal_name_full 'Acta Crystallographica Section C'
_journal_page_first 1576
_journal_page_last 1577
_journal_paper_doi 10.1107/S0108270197007762
_journal_volume 53
_journal_year 1997
_chemical_formula_iupac 'Ca K [Cr (C2 O4)3] , 5H2 O'
_chemical_formula_sum 'C6 H10 Ca Cr K O17'
_chemical_formula_weight 485.32
_chemical_name_systematic
;
Calcium Potassium Tris(oxalato)chromate(III) Pentahydrate
;
_space_group_IT_number 14
_symmetry_cell_setting monoclinic
_symmetry_space_group_name_Hall '-P 2yn'
_symmetry_space_group_name_H-M 'P 1 21/n 1'
_audit_creation_method SHELXL
_cell_angle_alpha 90.00
_cell_angle_beta 99.520(10)
_cell_angle_gamma 90.00
_cell_formula_units_Z 4
_cell_length_a 10.923(4)
_cell_length_b 11.1140(10)
_cell_length_c 13.548(4)
_cell_measurement_reflns_used 25
_cell_measurement_temperature 293(2)
_cell_measurement_theta_max 13
_cell_measurement_theta_min 10
_cell_volume 1622.1(8)
_computing_cell_refinement SDP
_computing_data_collection 'SDP (Frenz, 1985)'
_computing_data_reduction 'XTAL3.0 (Hall & Stewart, 1990)'
_computing_molecular_graphics 'PLATON96 (Spek, 1996)'
_computing_publication_material SHELXL93
_computing_structure_refinement 'SHELXL93 (Sheldrick, 1993)'
_computing_structure_solution 'SHELXS86 (Sheldrick, 1990)'
_diffrn_ambient_temperature 293(2)
_diffrn_measurement_device 'CAD-4 MicroVAX-controlled'
_diffrn_measurement_method '\q/\w scans'
_diffrn_radiation_monochromator graphite
_diffrn_radiation_source 'fine-focus sealed tube'
_diffrn_radiation_type MoK\a
_diffrn_radiation_wavelength 0.71073
_diffrn_reflns_av_R_equivalents 0.018
_diffrn_reflns_av_sigmaI/netI 0.0138
_diffrn_reflns_limit_h_max 12
_diffrn_reflns_limit_h_min 0
_diffrn_reflns_limit_k_max 13
_diffrn_reflns_limit_k_min 0
_diffrn_reflns_limit_l_max 15
_diffrn_reflns_limit_l_min -16
_diffrn_reflns_number 3006
_diffrn_reflns_theta_max 25
_diffrn_reflns_theta_min 2.22
_diffrn_standards_decay_% none
_diffrn_standards_interval_time 120
_diffrn_standards_number 3
_exptl_absorpt_coefficient_mu 1.368
_exptl_absorpt_correction_T_max 0.69
_exptl_absorpt_correction_T_min 0.62
_exptl_absorpt_correction_type
;
empirical \y scan (North, Phillips & Mathews, 1968)
;
_exptl_crystal_colour purple
_exptl_crystal_density_diffrn 1.996
_exptl_crystal_density_method 'not measured'
_exptl_crystal_description 'well formed needle'
_exptl_crystal_F_000 988
_exptl_crystal_size_max 0.53
_exptl_crystal_size_mid 0.33
_exptl_crystal_size_min 0.27
_refine_diff_density_max 0.662
_refine_diff_density_min -0.641
_refine_ls_extinction_method none
_refine_ls_goodness_of_fit_all 1.072
_refine_ls_goodness_of_fit_obs 1.100
_refine_ls_hydrogen_treatment noref
_refine_ls_matrix_type full
_refine_ls_number_parameters 235
_refine_ls_number_reflns 2849
_refine_ls_number_restraints 0
_refine_ls_restrained_S_all 1.069
_refine_ls_restrained_S_obs 1.097
_refine_ls_R_factor_all 0.038
_refine_ls_R_factor_obs .032
_refine_ls_shift/esd_max 0.000
_refine_ls_shift/esd_mean 0.000
_refine_ls_structure_factor_coef Fsqd
_refine_ls_weighting_details 'w = 1/[\s^2^(Fo^2^)+(0.0464P)^2^+2.1859P] where P=(Fo^2^+2Fc^2^)/3'
_refine_ls_weighting_scheme calc
_refine_ls_wR_factor_all 0.091
_refine_ls_wR_factor_obs .087
_reflns_number_observed 2497
_reflns_number_total 2849
_reflns_observed_criterion >2sigma(I)
_cod_data_source_file ta1140.cif
_cod_data_source_block 1039
_cod_depositor_comments
;
The following automatic conversions were performed:
'_symmetry_cell_setting' value 'Monoclinic' changed to 'monoclinic'
according to '/home/saulius/struct/CIF-dictionaries/cif_core.dic'
dictionary named 'cif_core.dic' version 2.4.1 from 2010-06-29.

Automatic conversion script
Id: cif_fix_enum 1527 2010-12-29 10:47:43Z saulius 

The following automatic conversions were performed:

'_refine_ls_weighting_scheme' value 'calc w =
1/[\s^2^(Fo^2^)+(0.0464P)^2^+2.1859P] where P=(Fo^2^+2Fc^2^)/3' was
changed to 'calc'. New tag '_refine_ls_weighting_details' was
created. The value of the new tag was set to 'w =
1/[\s^2^(Fo^2^)+(0.0464P)^2^+2.1859P] where P=(Fo^2^+2Fc^2^)/3'.

Automatic conversion script
Id: cif_fix_values 3143 2015-03-26 13:38:13Z robertas 
;
_cod_original_sg_symbol_H-M 'P 21/n'
_cod_database_code 2006737

loop_
_symmetry_equiv_pos_as_xyz
'x, y, z'
'x+1/2, -y+1/2, z+1/2'
'-x, -y, -z'
'-x-1/2, y-1/2, -z-1/2'

loop_
_atom_site_aniso_label
_atom_site_aniso_U_11
_atom_site_aniso_U_22
_atom_site_aniso_U_33
_atom_site_aniso_U_12
_atom_site_aniso_U_13
_atom_site_aniso_U_23
Cr1 .0236(2) .0178(2) .0245(2) -.0001(2) .0086(2) .0026(2)
O10 .0260(10) .0238(10) .0369(11) .0006(8) .0014(8) -.0013(8)
C10 .0266(13) .0239(14) .0232(13) -.0009(11) .0085(10) .0003(11)
O11 .0328(11) .0241(10) .0343(11) -.0028(8) .0052(8) -.0050(8)
C11 .0244(13) .0217(13) .0248(13) -.0007(11) .0095(10) .0011(11)
O12 .0224(9) .0231(10) .0396(11) -.0029(8) .0063(8) -.0035(8)
O13 .0288(10) .0260(11) .0403(12) .0039(9) .0065(8) -.0014(9)
O20 .0399(11) .0231(10) .0246(10) -.0022(8) .0059(8) .0022(8)
C20 .0275(14) .0206(14) .0310(14) .0026(11) .0062(11) .0019(11)
O21 .0573(14) .0240(11) .0368(12) -.0086(10) -.0001(10) -.0012(9)
C21 .0253(13) .0230(14) .0299(14) .0027(11) .0130(11) .0022(11)
O22 .0409(11) .0233(10) .0252(10) -.0053(8) .0131(8) -.0003(8)
O23 .0433(12) .0221(10) .0326(11) .0025(9) .0190(9) .0056(8)
O30 .0295(10) .0273(10) .0283(10) .0068(8) .0112(8) .0096(8)
C30 .0295(15) .0237(14) .0223(13) .0013(11) .0073(11) .0002(11)
O31 .0266(10) .0418(12) .0331(11) .0087(9) .0101(8) .0100(9)
C31 .0256(13) .0222(14) .0253(14) -.0014(11) .0066(11) .0018(11)
O33 .0255(10) .0280(10) .0319(10) .0043(8) .0094(8) .0110(8)
O32 .0322(10) .0343(11) .0313(11) .0049(9) .0141(9) .0116(9)
Ca1 .0260(3) .0204(3) .0287(3) -.0008(2) .0110(2) -.0016(2)
K1 .0531(5) .0559(5) .0555(5) .0041(4) .0031(4) -.0027(4)
O1 .0369(13) .0415(14) .064(2) .0076(10) -.0111(11) -.0108(12)
O2 .0396(12) .0404(13) .072(2) .0030(11) .0258(12) -.0060(12)
O3 .0507(15) .057(2) .058(2) .0006(13) -.0047(12) -.0054(13)
O4 .056(2) .099(2) .052(2) .014(2) .0071(13) .022(2)
O5 .067(2) .074(2) .054(2) -.004(2) -.0119(13) .0050(15)

loop_
_atom_site_label
_atom_site_fract_x
_atom_site_fract_y
_atom_site_fract_z
_atom_site_U_iso_or_equiv
_atom_site_thermal_displace_type
_atom_site_calc_flag
_atom_site_refinement_flags
_atom_site_occupancy
_atom_site_disorder_group
_atom_site_type_symbol
Cr1 -.09514(4) .59296(4) .17664(3) .02144(14) Uani d . 1 . Cr
O10 -.1623(2) .4559(2) .09279(15) .0293(4) Uani d . 1 . O
C10 -.0925(2) .3624(2) .1063(2) .0241(6) Uani d . 1 . C
O11 -.1230(2) .2598(2) .08184(15) .0304(5) Uani d . 1 . O
C11 .0413(2) .3878(2) .1582(2) .0230(6) Uani d . 1 . C
O12 .0583(2) .4955(2) .19161(15) .0282(4) Uani d . 1 . O
O13 .1185(2) .3085(2) .1631(2) .0316(5) Uani d . 1 . O
O20 -.0132(2) .7234(2) .25975(14) .0291(4) Uani d . 1 . O
C20 .0123(3) .8150(2) .2094(2) .0262(6) Uani d . 1 . C
O21 .0562(2) .9091(2) .2448(2) .0403(5) Uani d . 1 . O
C21 -.0166(2) .7992(2) .0955(2) .0251(6) Uani d . 1 . C
O22 -.0556(2) .6949(2) .06654(14) .0289(4) Uani d . 1 . O
O23 -.0014(2) .8849(2) .04190(15) .0313(5) Uani d . 1 . O
O30 -.2593(2) .6688(2) .15700(14) .0276(4) Uani d . 1 . O
C30 -.3293(3) .6334(2) .2188(2) .0248(6) Uani d . 1 . C
O31 -.4378(2) .6606(2) .21707(15) .0332(5) Uani d . 1 . O
C31 -.2646(2) .5482(2) .3015(2) .0241(6) Uani d . 1 . C
O33 -.1543(2) .5181(2) .29245(14) .0280(4) Uani d . 1 . O
O32 -.3211(2) .5151(2) .36762(14) .0316(5) Uani d . 1 . O
Ca1 .03839(5) .09453(5) .14297(4) .0243(2) Uani d . 1 . Ca
K1 .16309(8) .77571(8) .43553(7) .0555(2) Uani d . 1 . K
O1 .2042(2) .1121(2) .2900(2) .0497(6) Uani d . 1 . O
H11 .2853 .0769 .3000 .050 Uiso d . 1 . H
H12 .2134 .1573 .3400 .050 Uiso d . 1 . H
O2 .2304(2) .0510(2) .0792(2) .0488(6) Uani d . 1 . O
H21 .2718 -.0217 .1000 .050 Uiso d . 1 . H
H22 .2189 .0371 .0000 .050 Uiso d . 1 . H
O3 .1990(2) .3104(2) .4158(2) .0569(7) Uani d . 1 . O
H31 .2492 .2853 .4800 .050 Uiso d . 1 . H
H32 .1152 .3165 .4400 .050 Uiso d . 1 . H
O4 .0304(3) .6195(3) .5377(2) .0694(8) Uani d . 1 . O
H41 .0711 .5945 .6000 .050 Uiso d . 1 . H
H42 -.0374 .5856 .5600 .050 Uiso d . 1 . H
O5 .1132(3) 1.0094(3) .4645(2) .0673(8) Uani d . 1 . O
H51 .1807 1.0347 .5200 .050 Uiso d . 1 . H
H52 .0628 1.0586 .5000 .050 Uiso d . 1 . H

loop_
_atom_type_symbol
_atom_type_description
_atom_type_scat_dispersion_real
_atom_type_scat_dispersion_imag
_atom_type_scat_source
C C 0.0033 0.0016 'International Tables Vol C Tables 4.2.6.8 and 6.1.1.4'
H H 0.0000 0.0000 'International Tables Vol C Tables 4.2.6.8 and 6.1.1.4'
O O 0.0106 0.0060 'International Tables Vol C Tables 4.2.6.8 and 6.1.1.4'
Cr Cr 0.3209 0.6236 'International Tables Vol C Tables 4.2.6.8 and 6.1.1.4'
Ca Ca 0.2262 0.3064 'International Tables Vol C Tables 4.2.6.8 and 6.1.1.4'
K K 0.2009 0.2494 'International Tables Vol C Tables 4.2.6.8 and 6.1.1.4'

loop_
_geom_angle_atom_site_label_1
_geom_angle_atom_site_label_2
_geom_angle_atom_site_label_3
_geom_angle_site_symmetry_1
_geom_angle_site_symmetry_3
_geom_angle
O20 Cr1 O30 . . 94.60(9)
O20 Cr1 O10 . . 174.77(8)
O30 Cr1 O10 . . 90.55(8)
O20 Cr1 O33 . . 91.91(8)
O30 Cr1 O33 . . 82.94(8)
O10 Cr1 O33 . . 89.58(9)
O20 Cr1 O22 . . 82.75(8)
O30 Cr1 O22 . . 87.73(8)
O10 Cr1 O22 . . 96.61(8)
O33 Cr1 O22 . . 168.86(8)
O20 Cr1 O12 . . 92.73(8)
O30 Cr1 O12 . . 172.16(8)
O10 Cr1 O12 . . 82.17(8)
O33 Cr1 O12 . . 94.06(8)
O22 Cr1 O12 . . 95.95(8)
C10 O10 Cr1 . . 112.9(2)
O11 C10 O10 . . 126.1(3)
O11 C10 C11 . . 119.5(2)
O10 C10 C11 . . 114.4(2)
C10 O11 Ca1 . . 115.9(2)
O13 C11 O12 . . 126.8(3)
O13 C11 C10 . . 119.3(2)
O12 C11 C10 . . 113.9(2)
C11 O12 Cr1 . . 113.8(2)
C11 O13 Ca1 . . 116.8(2)
C11 O13 K1 . 4_656 132.3(2)
Ca1 O13 K1 . 4_656 97.25(7)
C20 O20 Cr1 . . 113.6(2)
C20 O20 K1 . . 96.1(2)
Cr1 O20 K1 . . 143.97(9)
O21 C20 O20 . . 125.5(3)
O21 C20 C21 . . 119.9(2)
O20 C20 C21 . . 114.7(2)
O21 C20 K1 . . 68.9(2)
O20 C20 K1 . . 60.92(14)
C21 C20 K1 . . 156.7(2)
C20 O21 Ca1 . 1_565 120.5(2)
C20 O21 K1 . . 89.2(2)
Ca1 O21 K1 1_565 . 149.95(9)
O23 C21 O22 . . 126.5(3)
O23 C21 C20 . . 118.8(2)
O22 C21 C20 . . 114.7(2)
C21 O22 Cr1 . . 113.1(2)
C21 O22 K1 . 2_464 108.0(2)
Cr1 O22 K1 . 2_464 99.33(7)
C21 O23 Ca1 . 3_565 130.9(2)
C21 O23 Ca1 . 1_565 113.3(2)
Ca1 O23 Ca1 3_565 1_565 114.71(7)
C30 O30 Cr1 . . 114.2(2)
C30 O30 K1 . 2_464 127.3(2)
Cr1 O30 K1 . 2_464 108.69(7)
O31 C30 O30 . . 126.3(3)
O31 C30 C31 . . 119.5(2)
O30 C30 C31 . . 114.2(2)
O31 C30 Ca1 . 4_566 42.48(13)
O30 C30 Ca1 . 4_566 167.8(2)
C31 C30 Ca1 . 4_566 77.23(14)
C30 O31 Ca1 . 4_566 117.9(2)
O32 C31 O33 . . 126.2(2)
O32 C31 C30 . . 119.2(2)
O33 C31 C30 . . 114.6(2)
C31 O33 Cr1 . . 113.8(2)
C31 O32 Ca1 . 4_566 116.0(2)
O2 Ca1 O31 . 4_556 148.37(8)
O2 Ca1 O1 . . 75.10(9)
O31 Ca1 O1 4_556 . 73.49(8)
O2 Ca1 O21 . 1_545 92.26(9)
O31 Ca1 O21 4_556 1_545 79.75(8)
O1 Ca1 O21 . 1_545 68.65(8)
O2 Ca1 O23 . 3_565 70.58(8)
O31 Ca1 O23 4_556 3_565 137.13(7)
O1 Ca1 O23 . 3_565 141.49(8)
O21 Ca1 O23 1_545 3_565 128.73(7)
O2 Ca1 O32 . 4_556 140.11(8)
O31 Ca1 O32 4_556 4_556 67.06(6)
O1 Ca1 O32 . 4_556 129.34(8)
O21 Ca1 O32 1_545 4_556 74.05(8)
O23 Ca1 O32 3_565 4_556 88.86(7)
O2 Ca1 O13 . . 85.57(8)
O31 Ca1 O13 4_556 . 80.02(7)
O1 Ca1 O13 . . 69.16(8)
O21 Ca1 O13 1_545 . 136.82(7)
O23 Ca1 O13 3_565 . 91.03(7)
O32 Ca1 O13 4_556 . 129.92(7)
O2 Ca1 O11 . . 127.35(8)
O31 Ca1 O11 4_556 . 70.51(7)
O1 Ca1 O11 . . 124.93(7)
O21 Ca1 O11 1_545 . 139.31(8)
O23 Ca1 O11 3_565 . 67.82(6)
O32 Ca1 O11 4_556 . 69.14(7)
O13 Ca1 O11 . . 64.69(6)
O2 Ca1 O23 . 1_545 74.08(7)
O31 Ca1 O23 4_556 1_545 126.47(7)
O1 Ca1 O23 . 1_545 120.83(7)
O21 Ca1 O23 1_545 1_545 63.56(7)
O23 Ca1 O23 3_565 1_545 65.29(7)
O32 Ca1 O23 4_556 1_545 66.23(6)
O13 Ca1 O23 . 1_545 152.65(6)
O11 Ca1 O23 . 1_545 113.98(7)
O2 Ca1 C30 . 4_556 165.11(9)
O31 Ca1 C30 4_556 4_556 19.58(7)
O1 Ca1 C30 . 4_556 90.95(8)
O21 Ca1 C30 1_545 4_556 77.55(8)
O23 Ca1 C30 3_565 4_556 124.29(7)
O32 Ca1 C30 4_556 4_556 47.56(7)
O13 Ca1 C30 . 4_556 94.42(7)
O11 Ca1 C30 . 4_556 65.07(7)
O23 Ca1 C30 1_545 4_556 109.95(7)
O2 Ca1 K1 . 4_656 40.85(6)
O31 Ca1 K1 4_556 4_656 121.84(5)
O1 Ca1 K1 . 4_656 70.30(7)
O21 Ca1 K1 1_545 4_656 124.04(6)
O23 Ca1 K1 3_565 4_656 72.42(5)
O32 Ca1 K1 4_556 4_656 159.58(5)
O13 Ca1 K1 . 4_656 45.15(5)
O11 Ca1 K1 . 4_656 95.56(5)
O23 Ca1 K1 1_545 4_656 111.02(5)
C30 Ca1 K1 4_556 4_656 138.94(5)
O2 Ca1 Ca1 . 3 68.98(7)
O31 Ca1 Ca1 4_556 3 141.66(5)
O1 Ca1 Ca1 . 3 139.63(6)
O21 Ca1 Ca1 1_545 3 94.59(5)
O23 Ca1 Ca1 3_565 3 34.21(5)
O32 Ca1 Ca1 4_556 3 74.89(5)
O13 Ca1 Ca1 . 3 124.05(5)
O11 Ca1 Ca1 . 3 92.12(5)
O23 Ca1 Ca1 1_545 3 31.08(4)
C30 Ca1 Ca1 4_556 3 122.10(6)
K1 Ca1 Ca1 4_656 3 92.88(2)
O5 K1 O4 . . 113.29(10)
O5 K1 O2 . 4_666 167.00(9)
O4 K1 O2 . 4_666 74.49(9)
O5 K1 O20 . . 101.09(7)
O4 K1 O20 . . 87.30(8)
O2 K1 O20 4_666 . 89.41(7)
O5 K1 O13 . 4_666 98.37(8)
O4 K1 O13 . 4_666 146.47(8)
O2 K1 O13 4_666 4_666 72.42(6)
O20 K1 O13 . 4_666 97.57(7)
O5 K1 O21 . . 66.13(7)
O4 K1 O21 . . 124.78(8)
O2 K1 O21 4_666 . 118.97(8)
O20 K1 O21 . . 44.05(6)
O13 K1 O21 4_666 . 77.29(7)
O5 K1 O30 . 2_565 72.02(7)
O4 K1 O30 . 2_565 73.62(8)
O2 K1 O30 4_666 2_565 101.62(7)
O20 K1 O30 . 2_565 154.21(6)
O13 K1 O30 4_666 2_565 107.95(6)
O21 K1 O30 . 2_565 138.12(6)
O5 K1 C20 . . 85.70(8)
O4 K1 C20 . . 109.17(8)
O2 K1 C20 4_666 . 101.86(8)
O20 K1 C20 . . 23.02(6)
O13 K1 C20 4_666 . 83.01(7)
O21 K1 C20 . . 21.91(6)
O30 K1 C20 2_565 . 156.18(7)
O5 K1 O22 . 2_565 91.08(7)
O4 K1 O22 . 2_565 108.08(7)
O2 K1 O22 4_666 2_565 76.34(7)
O20 K1 O22 . 2_565 154.89(6)
O13 K1 O22 4_666 2_565 58.64(6)
O21 K1 O22 . 2_565 126.97(6)
O30 K1 O22 2_565 2_565 50.73(5)
C20 K1 O22 . 2_565 140.63(7)
O5 K1 Ca1 . 4_666 134.14(7)
O4 K1 Ca1 . 4_666 108.91(7)
O2 K1 Ca1 4_666 4_666 35.17(5)
O20 K1 Ca1 . 4_666 97.95(5)
O13 K1 Ca1 4_666 4_666 37.59(4)
O21 K1 Ca1 . 4_666 103.20(5)
O30 K1 Ca1 2_565 4_666 104.50(5)
C20 K1 Ca1 . 4_666 96.98(6)
O22 K1 Ca1 2_565 4_666 58.73(4)
Ca1 O2 K1 . 4_656 103.98(9)

loop_
_geom_bond_atom_site_label_1
_geom_bond_atom_site_label_2
_geom_bond_site_symmetry_2
_geom_bond_distance
_geom_bond_publ_flag
Cr1 O20 . 1.959(2) y
Cr1 O30 . 1.960(2) y
Cr1 O10 . 1.968(2) y
Cr1 O33 . 1.977(2) y
Cr1 O22 . 1.977(2) y
Cr1 O12 . 1.978(2) y
O10 C10 . 1.284(3) ?
C10 O11 . 1.218(3) ?
C10 C11 . 1.539(4) ?
O11 Ca1 . 2.586(2) ?
C11 O13 . 1.214(3) ?
C11 O12 . 1.282(3) ?
O13 Ca1 . 2.533(2) ?
O13 K1 4_656 2.944(2) ?
O20 C20 . 1.281(3) ?
O20 K1 . 2.864(2) ?
C20 O21 . 1.216(3) ?
C20 C21 . 1.533(4) ?
C20 K1 . 3.259(3) ?
O21 Ca1 1_565 2.470(2) ?
O21 K1 . 3.040(2) ?
C21 O23 . 1.226(3) ?
C21 O22 . 1.274(3) ?
O22 K1 2_464 3.301(2) ?
O23 Ca1 3_565 2.481(2) ?
O23 Ca1 1_565 2.701(2) ?
O30 C30 . 1.286(3) ?
O30 K1 2_464 3.043(2) ?
C30 O31 . 1.219(3) ?
C30 C31 . 1.547(4) ?
C30 Ca1 4_566 3.213(3) ?
O31 Ca1 4_566 2.456(2) ?
C31 O32 . 1.225(3) ?
C31 O33 . 1.276(3) ?
O32 Ca1 4_566 2.513(2) ?
Ca1 O2 . 2.445(2) y
Ca1 O31 4_556 2.456(2) y
Ca1 O1 . 2.468(2) y
Ca1 O21 1_545 2.470(2) y
Ca1 O23 3_565 2.481(2) y
Ca1 O32 4_556 2.513(2) y
Ca1 O23 1_545 2.701(2) y
Ca1 C30 4_556 3.213(3) ?
Ca1 K1 4_656 4.1189(14) ?
Ca1 Ca1 3 4.3648(15) ?
K1 O5 . 2.696(3) y
K1 O4 . 2.774(3) y
K1 O2 4_666 2.776(3) y
K1 O13 4_666 2.944(2) y
K1 O30 2_565 3.043(2) y
K1 O22 2_565 3.301(2) y
K1 Ca1 4_666 4.1188(14) ?
O2 K1 4_656 2.776(3) ?
